data_4339985
loop_
_publ_author_name
'L\"u, Minfeng'
'Colmont, Marie'
'Kabbour, Houria'
'Colis, Silviu'
'Mentr\'e, Olivier'

_publ_section_title
;
 Revised bi/m layered oxo-sulfate (m = co, cu): a structural and magnetic
 study.
;
_journal_issue 13
_journal_name_full 'Inorganic chemistry'
_journal_page_first 6969
_journal_page_last 6978
_journal_paper_doi 10.1021/ic500877z
_journal_volume 53
_journal_year 2014
_chemical_formula_sum 'Bi2 Co O7 S'
_chemical_formula_weight 620.9
_chemical_name_systematic ' ?'
_space_group_IT_number 61
_symmetry_cell_setting orthorhombic
_symmetry_Int_Tables_number 61
_symmetry_space_group_name_Hall '-P 2ac 2ab'
_symmetry_space_group_name_H-M 'P b c a'
_cell_angle_alpha 90
_cell_angle_beta 90
_cell_angle_gamma 90
_cell_formula_units_Z 8
_cell_length_a 5.4153(2)
_cell_length_b 14.2437(6)
_cell_length_c 15.7595(7)
_cell_measurement_temperature 293
_cell_volume 1215.59(9)
_diffrn_ambient_temperature 293
_diffrn_measured_fraction_theta_full 1
_diffrn_measured_fraction_theta_max 1
_diffrn_measurement_device 'four-cycle diffractometer'
_diffrn_measurement_device_type 'Bruker CCD'
_diffrn_radiation_monochromator graphite
_diffrn_radiation_source 'X-ray tube'
_diffrn_radiation_type 'Mo K\a'
_diffrn_radiation_wavelength 0.71073
_diffrn_reflns_av_R_equivalents 0.0364
_diffrn_reflns_av_sigmaI/netI 0.0161
_diffrn_reflns_limit_h_max 8
_diffrn_reflns_limit_h_min -8
_diffrn_reflns_limit_k_max 21
_diffrn_reflns_limit_k_min -21
_diffrn_reflns_limit_l_max 24
_diffrn_reflns_limit_l_min -23
_diffrn_reflns_number 30725
_diffrn_reflns_theta_full 33.07
_diffrn_reflns_theta_max 33.07
_diffrn_reflns_theta_min 2.58
_exptl_absorpt_coefficient_mu 60.790
_exptl_absorpt_correction_T_max 0.7465
_exptl_absorpt_correction_T_min 0.3272
_exptl_absorpt_correction_type multi-scan
_exptl_absorpt_process_details Bruker
_exptl_crystal_colour purple
_exptl_crystal_density_diffrn 6.7837
_exptl_crystal_description transparent
_exptl_crystal_F_000 2120
_exptl_crystal_size_max 0.380
_exptl_crystal_size_mid 0.250
_exptl_crystal_size_min 0.180
_refine_diff_density_max 1.24
_refine_diff_density_min -5.76
_refine_ls_extinction_method none
_refine_ls_goodness_of_fit_gt 1.63
_refine_ls_goodness_of_fit_ref 1.57
_refine_ls_number_constraints 0
_refine_ls_number_parameters 100
_refine_ls_number_reflns 2310
_refine_ls_number_restraints 0
_refine_ls_R_factor_all 0.0256
_refine_ls_R_factor_gt 0.0220
_refine_ls_shift/su_max 0.0413
_refine_ls_shift/su_mean 0.0020
_refine_ls_structure_factor_coef F
_refine_ls_weighting_details w=1/(\s^2^(F)+0.0001F^2^)
_refine_ls_weighting_scheme sigma
_refine_ls_wR_factor_gt 0.0264
_refine_ls_wR_factor_ref 0.0268
_reflns_number_gt 2085
_reflns_number_total 2310
_reflns_threshold_expression I>2\s(I)
_cod_data_source_file ic500877z_si_002.cif
_cod_data_source_block I
_cod_depositor_comments 'Adding full bibliography for 4339984--4339986.cif.'
_cod_original_sg_symbol_Hall '-P -2xab;-2ybc;-2zac'
_cod_original_formula_sum 'Bi2 Co1 O7 S1'
_cod_database_code 4339985

loop_
_symmetry_equiv_pos_site_id
_symmetry_equiv_pos_as_xyz
1 x,y,z
2 -x+1/2,-y,z+1/2
3 -x,y+1/2,-z+1/2
4 x+1/2,-y+1/2,-z
5 -x,-y,-z
6 x+1/2,y,-z+1/2
7 x,-y+1/2,z+1/2
8 -x+1/2,y+1/2,z

loop_
_atom_site_label
_atom_site_type_symbol
_atom_site_fract_x
_atom_site_fract_y
_atom_site_fract_z
_atom_site_adp_type
_atom_site_U_iso_or_equiv
_atom_site_symmetry_multiplicity
_atom_site_occupancy
_atom_site_calc_flag
Bi1 Bi 0.22545(3) 0.881270(13) 0.342423(10) Uani 0.00804(5) 8 1 d
Bi2 Bi 0.25175(2) 1.084036(13) 0.480860(10) Uani 0.00832(5) 8 1 d
Co Co 0.22810(10) 1.01816(5) 0.17429(4) Uani 0.00996(16) 8 1 d
S S 0.29234(19) 1.20640(9) 0.11237(8) Uani 0.0123(3) 8 1 d
O1 O -0.0160(5) 0.9802(2) 0.41725(17) Uani 0.0101(8) 8 1 d
O2 O 0.4699(5) 0.9709(2) 0.42040(18) Uani 0.0099(8) 8 1 d
O3 O 0.4742(5) 0.9536(3) 0.25093(17) Uani 0.0095(8) 8 1 d
O4 O 0.2514(6) 1.3063(3) 0.1326(3) Uani 0.0217(11) 8 1 d
O5 O 0.3010(7) 1.1927(3) 0.0199(2) Uani 0.0236(12) 8 1 d
O6 O 0.0870(7) 1.1491(3) 0.1470(2) Uani 0.0246(11) 8 1 d
O7 O 0.5249(7) 1.1743(3) 0.1504(2) Uani 0.0318(13) 8 1 d

loop_
_atom_site_aniso_label
_atom_site_aniso_type_symbol
_atom_site_aniso_U_11
_atom_site_aniso_U_22
_atom_site_aniso_U_33
_atom_site_aniso_U_12
_atom_site_aniso_U_13
_atom_site_aniso_U_23
Bi1 Bi 0.00899(7) 0.00674(9) 0.00839(8) 0.00056(5) 0.00000(5) -0.00003(6)
Bi2 Bi 0.00914(8) 0.00768(9) 0.00815(8) 0.00061(5) 0.00049(5) 0.00030(6)
Co Co 0.0086(2) 0.0129(3) 0.0084(2) 0.0015(2) 0.00040(17) 0.0015(2)
S S 0.0145(4) 0.0080(5) 0.0142(5) 0.0012(4) -0.0001(4) -0.0015(4)
O1 O 0.0087(12) 0.0128(16) 0.0089(13) 0.0007(12) -0.0009(10) -0.0008(13)
O2 O 0.0101(13) 0.0099(15) 0.0099(13) -0.0003(12) -0.0012(10) -0.0015(13)
O3 O 0.0078(12) 0.0106(17) 0.0101(14) -0.0004(11) -0.0001(10) -0.0007(13)
O4 O 0.0265(19) 0.0073(18) 0.031(2) 0.0010(13) 0.0066(14) -0.0036(17)
O5 O 0.0293(18) 0.027(2) 0.0150(18) 0.0064(18) -0.0008(14) -0.0044(16)
O6 O 0.032(2) 0.0129(19) 0.029(2) -0.0087(17) 0.0088(16) 0.0002(17)
O7 O 0.026(2) 0.042(3) 0.028(2) 0.0183(19) -0.0097(16) -0.010(2)

loop_
_atom_type_symbol
_atom_type_scat_dispersion_real
_atom_type_scat_dispersion_imag
_atom_type_scat_source
_atom_type_scat_Cromer_Mann_a1
_atom_type_scat_Cromer_Mann_b1
_atom_type_scat_Cromer_Mann_a2
_atom_type_scat_Cromer_Mann_b2
_atom_type_scat_Cromer_Mann_a3
_atom_type_scat_Cromer_Mann_b3
_atom_type_scat_Cromer_Mann_a4
_atom_type_scat_Cromer_Mann_b4
_atom_type_scat_Cromer_Mann_c
Bi -4.1077 10.2566 'International Tables Vol C tables 4.2.6.8 and 6.1.1.4' 33.3689 0.704 12.951 2.9238 16.5877 8.7937 6.4692 48.0093 13.5782
Co 0.3494 0.9721 'International Tables Vol C tables 4.2.6.8 and 6.1.1.4' 12.2841 4.2791 7.3409 0.2784 4.0034 13.5359 2.3488 71.169197 1.0118
O 0.0106 0.0060 'International Tables Vol C tables 4.2.6.8 and 6.1.1.4' 3.0485 13.2771 2.2868 5.7011 1.5463 0.3239 0.867 32.908901 0.2508
S 0.1246 0.1234 'International Tables Vol C tables 4.2.6.8 and 6.1.1.4' 6.9053 1.4679 5.2034 22.215099 1.4379 0.2536 1.5863 56.172001 0.8669

loop_
_geom_angle_atom_site_label_1
_geom_angle_atom_site_label_2
_geom_angle_atom_site_label_3
_geom_angle_site_symmetry_1
_geom_angle_site_symmetry_3
_geom_angle
O1 Bi1 O2 . . 72.28(10)
O1 Bi1 O3 . . 113.61(13)
O1 Bi1 O3 . 6_455 72.89(12)
O2 Bi1 O3 . . 74.38(12)
O2 Bi1 O3 . 6_455 117.40(13)
O3 Bi1 O3 . 6_455 74.39(11)
O1 Bi2 O1 . 5_576 72.00(11)
O1 Bi2 O2 . . 71.39(10)
O1 Bi2 O2 . 5_676 119.22(10)
O1 Bi2 O2 5_576 . 108.32(11)
O1 Bi2 O2 5_576 5_676 75.57(10)
O2 Bi2 O2 . 5_676 72.20(11)
O1 Co O3 6_555 . 81.74(12)
O1 Co O3 6_555 6_455 137.62(14)
O1 Co O6 6_555 . 109.79(13)
O3 Co O3 . 6_455 83.89(13)
O3 Co O6 . . 141.39(16)
O3 Co O6 6_455 . 106.25(15)
O4 S O5 . . 110.3(3)
O4 S O6 . . 109.8(2)
O4 S O7 . . 109.9(2)
O5 S O6 . . 108.4(2)
O5 S O7 . . 109.6(2)
O6 S O7 . . 108.8(2)

loop_
_geom_bond_atom_site_label_1
_geom_bond_atom_site_label_2
_geom_bond_site_symmetry_2
_geom_bond_distance
Bi1 O1 . 2.256(3)
Bi1 O2 . 2.212(3)
Bi1 O3 . 2.226(3)
Bi1 O3 6_455 2.253(3)
Bi2 O1 . 2.301(3)
Bi2 O1 5_576 2.246(3)
Bi2 O2 . 2.214(3)
Bi2 O2 5_676 2.303(3)
Co O1 6_555 2.073(3)
Co O3 . 2.020(3)
Co O3 6_455 2.031(3)
Co O6 . 2.061(4)
S O4 . 1.475(4)
S O5 . 1.471(3)
S O6 . 1.483(4)
S O7 . 1.468(4)
